data_1573969
loop_
_publ_author_name
'Janetzki, Jett T.'
'Brown, Dominic S.'
'Daumann, Florian'
'Ismail, I. Haseena'
'Gable, Robert W.'
'Hay, Moya A.'
'Mulder, Roger J.'
'Starikova, Alyona A.'
'Weber, Birgit'
'Giansiracusa, Marcus J.'
'Boskovic, Colette'

_publ_section_title
;
 Thermal- and light-induced valence tautomerism with a concerted spin
 transition in an iron tris(diimine) complex.
;
_journal_issue 14
_journal_name_full 'Chemical science'
_journal_page_first 5857
_journal_page_last 5871
_journal_paper_doi 10.1039/d4sc07798a
_journal_volume 16
_journal_year 2025
_chemical_formula_moiety 'C72 H48 N6 Zn, 2(C24 H20 B), 3[CH2Cl2]'
_chemical_formula_sum 'C123 H94 B2 Cl6 N6 Zn'
_chemical_formula_weight 1955.73
_space_group_crystal_system monoclinic
_space_group_IT_number 15
_space_group_name_Hall '-C 2yc'
_space_group_name_H-M_alt 'C 1 2/c 1'
_atom_sites_solution_hydrogens geom
_atom_sites_solution_primary dual
_audit_creation_date 2023-11-09
_audit_creation_method
;
Olex2 1.3
(compiled 2020.11.12 svn.r5f609507 for OlexSys, GUI svn.r6408)
;
_audit_update_record
;
2024-10-24 deposited with the CCDC.	2025-02-24 downloaded from the CCDC.
;
_cell_angle_alpha 90
_cell_angle_beta 114.5370(10)
_cell_angle_gamma 90
_cell_formula_units_Z 4
_cell_length_a 27.5951(2)
_cell_length_b 13.48310(10)
_cell_length_c 29.7605(2)
_cell_measurement_reflns_used 45139
_cell_measurement_temperature 100.00(10)
_cell_measurement_theta_max 77.7790
_cell_measurement_theta_min 3.6630
_cell_volume 10072.96(15)
_computing_cell_refinement 'CrysAlisPro 1.171.40.14a (Rigaku OD, 2018)'
_computing_data_collection 'CrysAlisPro 1.171.40.14a (Rigaku OD, 2018)'
_computing_data_reduction 'CrysAlisPro 1.171.40.14a (Rigaku OD, 2018)'
_computing_molecular_graphics 'Olex2 1.3 (Dolomanov et al., 2009)'
_computing_publication_material 'Olex2 1.3 (Dolomanov et al., 2009)'
_computing_structure_refinement 'SHELXL 2019/3 (Sheldrick, 2015)'
_computing_structure_solution 'SHELXT 2014/5 (Sheldrick, 2014)'
_diffrn_ambient_environment N~2~
_diffrn_ambient_temperature 100.00(10)
_diffrn_detector 'CCD plate'
_diffrn_detector_type HyPix
_diffrn_measured_fraction_theta_full 0.999
_diffrn_measured_fraction_theta_max 0.989
_diffrn_measurement_details
;
List of Runs (angles in degrees, time in seconds):

  # Type    Start    End  Width  t~exp~   \w     \q     \k     \f   Frames
#--------------------------------------------------------------------------
  1  \w   -119.00 -77.00   0.50    0.73    --  -48.17-125.00 -60.00   84
  2  \w   -118.00 -78.00   0.50    0.73    --  -48.17-125.00   0.00   80
  3  \w   -108.00 -82.00   0.50    2.92    --  -86.25 -15.00  60.00   52
  4  \w    -44.00  22.00   0.50    0.73    --  -48.17  38.00 120.00  132
  5  \w    -47.00 -17.00   0.50    2.92    --  -86.25  45.00  60.00   60
  6  \w    -54.00 -27.00   0.50    2.92    --  -86.25  61.00 -90.00   54
  7  \w    -30.00  22.00   0.50    0.73    --  -48.17  19.00-180.00  104
  8  \w    -42.00 -15.00   0.50    2.92    --  -86.25  45.00-180.00   54
  9  \w    -84.00 -15.00   0.50    0.73    --  -48.17 125.00-150.00  138
 10  \w    -18.00  27.00   0.50    0.73    --   48.17 -19.00 -30.00   90
 11  \w    -14.00  44.00   0.50    0.73    --   48.17 -38.00 -90.00  116
 12  \w     64.00  90.00   0.50    0.73    --   48.17-125.00  30.00   52
 13  \w     43.00  70.00   0.50    2.92    --  107.75 -61.00  60.00   54
 14  \w     80.00 106.00   0.50    2.92    --  107.75 -94.00 120.00   52
 15  \w     77.00 106.00   0.50    2.92    --  107.75 -94.00  60.00   58
 16  \w     62.00 104.00   0.50    2.92    --  107.75 -94.00  90.00   84
 17  \w     49.00 102.00   0.50    2.92    --  107.75 -94.00 150.00  106
 18  \w     46.00  98.00   0.50    2.92    --  107.75 -77.00 150.00  104
 19  \w     42.00  68.00   0.50    2.92    --  107.75 -77.00 120.00   52
 20  \w     43.00  69.00   0.50    2.92    --  107.75 -94.00  60.00   52
 21  \w     41.00  70.00   0.50    2.92    --  107.75 -61.00  30.00   58
 22  \w     45.00  99.00   0.50    2.92    --  107.75 -94.00  30.00  108
 23  \w     44.00 103.00   0.50    2.92    --  107.75 -94.00 -60.00  118
 24  \w     80.00 106.00   0.50    2.92    --  107.75 -94.00-120.00   52
 25  \w     81.00 106.00   0.50    2.92    --  107.75 -94.00-150.00   50
 26  \w     81.00 106.00   0.50    2.92    --  107.75 -94.00-180.00   50
 27  \w     55.00  94.00   0.50    2.92    --  107.75 -94.00 -90.00   78
 28  \w     73.00  99.00   0.50    2.92    --  107.75 -77.00 -60.00   52
 29  \w     46.00  72.00   0.50    2.92    --  107.75 -94.00-150.00   52
 30  \w     42.00  68.00   0.50    2.92    --  107.75 -94.00-180.00   52
 31  \w     38.00  73.00   0.50    2.92    --  107.75 -94.00-120.00   70
 32  \w     36.00  61.00   0.50    2.92    --  107.75 -61.00 -60.00   50
 33  \w     37.00  69.00   0.50    2.92    --  107.75 -61.00-120.00   64
 34  \w     39.00  65.00   0.50    2.92    --  107.75 -61.00-180.00   52
 35  \w     97.00 177.00   0.50    2.92    --  107.75  15.00-180.00  160
 36  \w    111.00 171.00   0.50    2.92    --  107.75  15.00 -60.00  120
 37  \w    104.00 175.00   0.50    2.92    --  107.75  30.00  60.00  142
 38  \w    119.00 160.00   0.50    2.92    --  107.75 125.00   0.00   82
 39  \w    101.00 172.00   0.50    2.92    --  107.75  30.00 -30.00  142
 40  \w    102.00 175.00   0.50    2.92    --  107.75  30.00-150.00  146
 41  \w    109.00 159.00   0.50    2.92    --  107.75  30.00  30.00  100
 42  \w     98.00 153.00   0.50    2.92    --  107.75  15.00 120.00  110
 43  \w     36.00  62.00   0.50    2.92    --  107.75 -61.00  90.00   52
 44  \w     36.00 106.00   0.50    2.92    --  107.75 -98.00  10.57  140
 45  \w     40.00  66.00   0.50    2.92    --  107.75 -77.00 -30.00   52
 46  \w   -116.00 -81.00   0.50    0.73    --  -48.17-125.00-180.00   70
;
_diffrn_measurement_device 'four-circle diffractometer'
_diffrn_measurement_device_type 'XtaLAB Synergy, Dualflex, HyPix'
_diffrn_measurement_method '\w scans'
_diffrn_orient_matrix_type 'CrysAlisPro convention (1999,Acta A55,543-557)'
_diffrn_orient_matrix_UB_11 0.0436611000
_diffrn_orient_matrix_UB_12 -0.0036017000
_diffrn_orient_matrix_UB_13 0.0531705000
_diffrn_orient_matrix_UB_21 -0.0269347000
_diffrn_orient_matrix_UB_22 -0.0913716000
_diffrn_orient_matrix_UB_23 0.0108014000
_diffrn_orient_matrix_UB_31 0.0336908000
_diffrn_orient_matrix_UB_32 -0.0685142000
_diffrn_orient_matrix_UB_33 -0.0171730000
_diffrn_radiation_monochromator mirror
_diffrn_radiation_probe x-ray
_diffrn_radiation_type 'Cu K\a'
_diffrn_radiation_wavelength 1.54184
_diffrn_reflns_av_R_equivalents 0.0310
_diffrn_reflns_av_unetI/netI 0.0199
_diffrn_reflns_Laue_measured_fraction_full 0.999
_diffrn_reflns_Laue_measured_fraction_max 0.989
_diffrn_reflns_limit_h_max 34
_diffrn_reflns_limit_h_min -32
_diffrn_reflns_limit_k_max 16
_diffrn_reflns_limit_k_min -17
_diffrn_reflns_limit_l_max 35
_diffrn_reflns_limit_l_min -37
_diffrn_reflns_number 68269
_diffrn_reflns_point_group_measured_fraction_full 0.999
_diffrn_reflns_point_group_measured_fraction_max 0.989
_diffrn_reflns_theta_full 67.684
_diffrn_reflns_theta_max 78.067
_diffrn_reflns_theta_min 3.676
_diffrn_source 'micro-focus sealed X-ray tube'
_diffrn_source_type 'PhotonJet (Cu) X-ray Source'
_exptl_absorpt_coefficient_mu 2.223
_exptl_absorpt_correction_T_max 1.000
_exptl_absorpt_correction_T_min 0.599
_exptl_absorpt_correction_type gaussian
_exptl_absorpt_process_details
;
CrysAlisPro 1.171.40.14a (Rigaku Oxford Diffraction, 2018)
Numerical absorption correction based on gaussian integration over
			a multifaceted crystal model
Empirical absorption correction using spherical harmonics,
 implemented in SCALE3 ABSPACK scaling algorithm.
;
_exptl_crystal_colour 'clear dark red'
_exptl_crystal_colour_lustre clear
_exptl_crystal_colour_modifier dark
_exptl_crystal_colour_primary red
_exptl_crystal_density_diffrn 1.290
_exptl_crystal_description block
_exptl_crystal_F_000 4064
_exptl_crystal_size_max 0.255
_exptl_crystal_size_mid 0.193
_exptl_crystal_size_min 0.125
_refine_diff_density_max 0.291
_refine_diff_density_min -0.317
_refine_diff_density_rms 0.038
_refine_ls_extinction_coef 0.000068(12)
_refine_ls_extinction_expression Fc^*^=kFc[1+0.001xFc^2^\l^3^/sin(2\q)]^-1/4^
_refine_ls_extinction_method 'SHELXL-2019/2 (Sheldrick 2019)'
_refine_ls_goodness_of_fit_ref 1.038
_refine_ls_hydrogen_treatment constr
_refine_ls_matrix_type full
_refine_ls_number_parameters 584
_refine_ls_number_reflns 10656
_refine_ls_number_restraints 0
_refine_ls_restrained_S_all 1.038
_refine_ls_R_factor_all 0.0367
_refine_ls_R_factor_gt 0.0348
_refine_ls_shift/su_max 0.001
_refine_ls_shift/su_mean 0.000
_refine_ls_structure_factor_coef Fsqd
_refine_ls_weighting_details 'w=1/[\s^2^(Fo^2^)+(0.0487P)^2^+5.8860P] where P=(Fo^2^+2Fc^2^)/3'
_refine_ls_weighting_scheme calc
_refine_ls_wR_factor_gt 0.0964
_refine_ls_wR_factor_ref 0.0978
_reflns_Friedel_coverage 0.000
_reflns_number_gt 9886
_reflns_number_total 10656
_reflns_threshold_expression 'I > 2\s(I)'
_cod_data_source_file d4sc07798a3.cif
_cod_data_source_block jj2-057-bph4-dcm-ether-blocks-redabs
_cod_depositor_comments 'Adding full bibliography for 1573969--1573979.cif.'
_cod_original_cell_volume 10072.95(14)
_cod_database_code 1573969
_shelx_shelxl_version_number 2019/3
_chemical_oxdiff_formula 'C120 H88 B2 N6 Zn O'
_chemical_oxdiff_usercomment 'DCM ether crystals with high conc 0.05g in 3 mL DCM block crystals different space group'
_shelx_space_group_comment
;
The symmetry employed for this shelxl refinement is uniquely defined
by the following loop, which should always be used as a source of
symmetry information in preference to the above space-group names.
They are only intended as comments.
;
_olex2_refinement_description
;
1.a Aromatic/amide H refined with riding coordinates:
 C20(H20), C4(H4), C33(H33), C37(H37), C10(H10), C34(H34), C43(H43), C35(H35),
 C49(H49), C58(H58), C42(H42), C36(H36), C21(H21), C9(H9), C51(H51), C41(H41),
 C45(H45), C27(H27), C24(H24), C39(H39), C40(H40), C5(H5), C6(H6), C59(H59),
 C52(H52), C22(H22), C60(H60), C62(H62), C53(H53), C61(H61), C46(H46), C8(H8),
 C14(H14), C47(H47), C23(H23), C56(H56), C48(H48), C54(H54), C28(H28), C55(H55),
  C17(H17), C15(H15), C16(H16), C29(H29)
;
_smtbx_masks_void_probe_radius 1.2
_smtbx_masks_void_truncation_radius 1.2
_olex2_submission_special_instructions 'No special instructions were received'
_oxdiff_exptl_absorpt_empirical_details
;
Empirical correction (ABSPACK) includes:
- Absorption correction using spherical harmonics
- Frame scaling
;
_oxdiff_exptl_absorpt_empirical_full_max 1.402
_oxdiff_exptl_absorpt_empirical_full_min 0.765

loop_
_space_group_symop_operation_xyz
'x, y, z'
'-x, y, -z+1/2'
'x+1/2, y+1/2, z'
'-x+1/2, y+1/2, -z+1/2'
'-x, -y, -z'
'x, -y, z-1/2'
'-x+1/2, -y+1/2, -z'
'x+1/2, -y+1/2, z-1/2'

loop_
_atom_site_label
_atom_site_type_symbol
_atom_site_fract_x
_atom_site_fract_y
_atom_site_fract_z
_atom_site_U_iso_or_equiv
_atom_site_adp_type
_atom_site_occupancy
_atom_site_site_symmetry_order
_atom_site_calc_flag
_atom_site_refinement_flags_posn
_atom_site_refinement_flags_adp
_atom_site_refinement_flags_occupancy
_atom_site_disorder_assembly
_atom_site_disorder_group
Zn1 Zn 0.500000 0.31328(2) 0.750000 0.02782(7) Uani 1 2 d S T P . .
N3 N 0.48679(4) 0.43696(7) 0.78928(3) 0.02714(19) Uani 1 1 d . . . . .
N1 N 0.50882(4) 0.19881(7) 0.70247(4) 0.0299(2) Uani 1 1 d . . . . .
N2 N 0.41778(4) 0.29009(7) 0.69583(4) 0.0291(2) Uani 1 1 d . . . . .
C25 C 0.49280(4) 0.52030(8) 0.77205(4) 0.0283(2) Uani 1 1 d . . . . .
C11 C 0.44881(5) 0.08984(9) 0.63256(4) 0.0323(2) Uani 1 1 d . . . . .
C32 C 0.47242(5) 0.43327(8) 0.83043(4) 0.0289(2) Uani 1 1 d . . . . .
C1 C 0.46409(5) 0.16733(8) 0.67042(4) 0.0292(2) Uani 1 1 d . . . . .
C19 C 0.37269(5) 0.34266(9) 0.69584(4) 0.0309(2) Uani 1 1 d . . . . .
C2 C 0.41297(5) 0.21480(8) 0.66791(4) 0.0294(2) Uani 1 1 d . . . . .
C3 C 0.36864(5) 0.16059(9) 0.62989(4) 0.0329(2) Uani 1 1 d . . . . .
C20 C 0.36862(5) 0.44331(9) 0.68431(4) 0.0337(2) Uani 1 1 d . . . . .
H20 H 0.394414 0.474339 0.675581 0.040 Uiso 1 1 calc R U . . .
C12 C 0.39252(5) 0.08960(9) 0.61029(4) 0.0339(2) Uani 1 1 d . . . . .
C4 C 0.31381(5) 0.16710(10) 0.61045(5) 0.0379(3) Uani 1 1 d . . . . .
H4 H 0.296826 0.214133 0.622871 0.045 Uiso 1 1 calc R U . . .
C33 C 0.42124(5) 0.45902(9) 0.82402(5) 0.0347(3) Uani 1 1 d . . . . .
H33 H 0.395567 0.479839 0.792663 0.042 Uiso 1 1 calc R U . . .
C37 C 0.50997(5) 0.40092(9) 0.87581(4) 0.0342(2) Uani 1 1 d . . . . .
H37 H 0.544612 0.382212 0.879484 0.041 Uiso 1 1 calc R U . . .
C10 C 0.47672(6) 0.02582(9) 0.61571(5) 0.0366(3) Uani 1 1 d . . . . .
H10 H 0.514562 0.025089 0.630239 0.044 Uiso 1 1 calc R U . . .
C57 C 0.13795(5) 0.18297(10) 0.52824(5) 0.0366(3) Uani 1 1 d . . . . .
C38 C 0.06277(5) 0.27063(10) 0.54269(5) 0.0368(3) Uani 1 1 d . . . . .
C34 C 0.40829(6) 0.45374(10) 0.86443(5) 0.0414(3) Uani 1 1 d . . . . .
H34 H 0.373555 0.471735 0.860754 0.050 Uiso 1 1 calc R U . . .
C13 C 0.55656(5) 0.15169(9) 0.70521(5) 0.0340(2) Uani 1 1 d . . . . .
C26 C 0.48988(6) 0.62425(9) 0.78515(5) 0.0376(3) Uani 1 1 d . . . . .
C43 C 0.03325(5) 0.20664(10) 0.55908(5) 0.0403(3) Uani 1 1 d . . . . .
H43 H 0.051878 0.164257 0.586340 0.048 Uiso 1 1 calc R U . . .
C44 C 0.15607(5) 0.37237(10) 0.56593(5) 0.0376(3) Uani 1 1 d . . . . .
C35 C 0.44569(6) 0.42244(10) 0.90997(5) 0.0436(3) Uani 1 1 d . . . . .
H35 H 0.436394 0.419019 0.937296 0.052 Uiso 1 1 calc R U . . .
C49 C 0.13402(6) 0.46208(10) 0.57256(5) 0.0415(3) Uani 1 1 d . . . . .
H49 H 0.099678 0.461078 0.572737 0.050 Uiso 1 1 calc R U . . .
C58 C 0.14932(5) 0.20719(10) 0.48777(5) 0.0383(3) Uani 1 1 d . . . . .
H58 H 0.153988 0.274982 0.481803 0.046 Uiso 1 1 calc R U . . .
C42 C -0.02203(6) 0.20281(11) 0.53706(5) 0.0440(3) Uani 1 1 d . . . . .
H42 H -0.040425 0.158008 0.549118 0.053 Uiso 1 1 calc R U . . .
C7 C 0.36287(6) 0.02496(10) 0.57139(5) 0.0395(3) Uani 1 1 d . . . . .
C36 C 0.49643(6) 0.39613(10) 0.91597(5) 0.0416(3) Uani 1 1 d . . . . .
H36 H 0.521947 0.374887 0.947313 0.050 Uiso 1 1 calc R U . . .
C21 C 0.32662(5) 0.49794(10) 0.68566(5) 0.0412(3) Uani 1 1 d . . . . .
H21 H 0.323447 0.566504 0.677585 0.049 Uiso 1 1 calc R U . . .
C50 C 0.15397(5) 0.22846(10) 0.62307(5) 0.0390(3) Uani 1 1 d . . . . .
C9 C 0.44738(6) -0.03849(10) 0.57627(5) 0.0430(3) Uani 1 1 d . . . . .
H9 H 0.466066 -0.082580 0.564194 0.052 Uiso 1 1 calc R U . . .
C51 C 0.57667(6) 0.07151(10) 0.73675(5) 0.0419(3) Uani 1 1 d . . . . .
H51 H 0.559831 0.050265 0.757187 0.050 Uiso 1 1 calc R U . . .
C41 C -0.05031(6) 0.26417(11) 0.49761(5) 0.0440(3) Uani 1 1 d . . . . .
H41 H -0.088136 0.262471 0.482616 0.053 Uiso 1 1 calc R U . . .
C45 C 0.20680(5) 0.38042(11) 0.56606(5) 0.0403(3) Uani 1 1 d . . . . .
H45 H 0.223643 0.321978 0.561773 0.048 Uiso 1 1 calc R U . . .
C27 C 0.48087(7) 0.67158(10) 0.82203(6) 0.0469(3) Uani 1 1 d . . . . .
H27 H 0.473875 0.634901 0.845949 0.056 Uiso 1 1 calc R U . . .
C24 C 0.33581(5) 0.29754(10) 0.70953(5) 0.0378(3) Uani 1 1 d . . . . .
H24 H 0.339096 0.229213 0.718070 0.045 Uiso 1 1 calc R U . . .
C39 C 0.03260(6) 0.33072(10) 0.50231(5) 0.0402(3) Uani 1 1 d . . . . .
H39 H 0.050697 0.374799 0.489605 0.048 Uiso 1 1 calc R U . . .
C40 C -0.02259(6) 0.32847(11) 0.48015(5) 0.0436(3) Uani 1 1 d . . . . .
H40 H -0.041521 0.370893 0.452991 0.052 Uiso 1 1 calc R U . . .
C5 C 0.28344(6) 0.10201(11) 0.57153(5) 0.0437(3) Uani 1 1 d . . . . .
H5 H 0.245674 0.105953 0.558043 0.052 Uiso 1 1 calc R U . . .
C6 C 0.30676(6) 0.03350(11) 0.55267(5) 0.0450(3) Uani 1 1 d . . . . .
H6 H 0.284903 -0.008898 0.526641 0.054 Uiso 1 1 calc R U . . .
C59 C 0.15403(5) 0.13600(10) 0.45610(5) 0.0411(3) Uani 1 1 d . . . . .
H59 H 0.162485 0.155691 0.429552 0.049 Uiso 1 1 calc R U . . .
C52 C 0.13839(6) 0.27480(12) 0.65701(5) 0.0470(3) Uani 1 1 d . . . . .
H52 H 0.112143 0.325459 0.645451 0.056 Uiso 1 1 calc R U . . .
C22 C 0.28939(6) 0.45263(11) 0.69874(6) 0.0453(3) Uani 1 1 d . . . . .
H22 H 0.260641 0.490259 0.699512 0.054 Uiso 1 1 calc R U . . .
C60 C 0.14650(6) 0.03666(11) 0.46288(5) 0.0442(3) Uani 1 1 d . . . . .
H60 H 0.149924 -0.012116 0.441345 0.053 Uiso 1 1 calc R U . . .
C62 C 0.12969(6) 0.08138(10) 0.53317(5) 0.0424(3) Uani 1 1 d . . . . .
H62 H 0.120807 0.060961 0.559367 0.051 Uiso 1 1 calc R U . . .
C53 C 0.15947(7) 0.25025(13) 0.70685(6) 0.0516(4) Uani 1 1 d . . . . .
H53 H 0.147357 0.283554 0.728386 0.062 Uiso 1 1 calc R U . . .
C61 C 0.13388(6) 0.00959(11) 0.50160(6) 0.0466(3) Uani 1 1 d . . . . .
H61 H 0.128097 -0.058206 0.506559 0.056 Uiso 1 1 calc R U . . .
C46 C 0.23344(6) 0.47026(11) 0.57219(5) 0.0450(3) Uani 1 1 d . . . . .
H46 H 0.267749 0.472084 0.571951 0.054 Uiso 1 1 calc R U . . .
C8 C 0.39272(6) -0.03924(10) 0.55487(5) 0.0450(3) Uani 1 1 d . . . . .
H8 H 0.374531 -0.083725 0.528442 0.054 Uiso 1 1 calc R U . . .
C14 C 0.58200(6) 0.18630(11) 0.67666(6) 0.0453(3) Uani 1 1 d . . . . .
H14 H 0.568815 0.242496 0.655868 0.054 Uiso 1 1 calc R U . . .
C47 C 0.21034(6) 0.55732(11) 0.57867(5) 0.0450(3) Uani 1 1 d . . . . .
H47 H 0.228410 0.618919 0.582852 0.054 Uiso 1 1 calc R U . . .
C23 C 0.29370(5) 0.35342(11) 0.71065(5) 0.0440(3) Uani 1 1 d . . . . .
H23 H 0.267992 0.322887 0.719659 0.053 Uiso 1 1 calc R U . . .
C56 C 0.19386(6) 0.15715(11) 0.64325(5) 0.0429(3) Uani 1 1 d . . . . .
H56 H 0.206833 0.124808 0.622086 0.052 Uiso 1 1 calc R U . . .
C31 C 0.500000 0.68091(13) 0.750000 0.0440(5) Uani 1 2 d S T P . .
C48 C 0.16048(6) 0.55239(11) 0.57889(5) 0.0440(3) Uani 1 1 d . . . . .
H48 H 0.144066 0.611201 0.583412 0.053 Uiso 1 1 calc R U . . .
C54 C 0.19792(7) 0.17769(12) 0.72509(6) 0.0511(4) Uani 1 1 d . . . . .
H54 H 0.212113 0.159816 0.759017 0.061 Uiso 1 1 calc R U . . .
C28 C 0.48237(8) 0.77645(11) 0.82316(7) 0.0610(5) Uani 1 1 d . . . . .
H28 H 0.476868 0.809961 0.848734 0.073 Uiso 1 1 calc R U . . .
C55 C 0.21550(6) 0.13129(12) 0.69307(6) 0.0497(3) Uani 1 1 d . . . . .
H55 H 0.242351 0.081777 0.705096 0.060 Uiso 1 1 calc R U . . .
C17 C 0.62161(7) 0.02251(13) 0.73824(7) 0.0575(4) Uani 1 1 d . . . . .
H17 H 0.635253 -0.033056 0.759392 0.069 Uiso 1 1 calc R U . . .
C15 C 0.62729(7) 0.13663(14) 0.67927(7) 0.0597(4) Uani 1 1 d . . . . .
H15 H 0.645411 0.159583 0.660219 0.072 Uiso 1 1 calc R U . . .
C30 C 0.500000 0.78526(15) 0.750000 0.0583(6) Uani 1 2 d S T P . .
C16 C 0.64633(7) 0.05418(14) 0.70924(7) 0.0640(5) Uani 1 1 d . . . . .
H16 H 0.676516 0.019550 0.709714 0.077 Uiso 1 1 calc R U . . .
C29 C 0.49141(9) 0.83125(11) 0.78886(8) 0.0679(5) Uani 1 1 d . . . . .
H29 H 0.491958 0.901558 0.791082 0.082 Uiso 1 1 calc R U . . .
B1 B 0.12818(6) 0.26445(11) 0.56472(5) 0.0372(3) Uani 1 1 d . . . . .

loop_
_atom_site_aniso_label
_atom_site_aniso_U_11
_atom_site_aniso_U_22
_atom_site_aniso_U_33
_atom_site_aniso_U_23
_atom_site_aniso_U_13
_atom_site_aniso_U_12
Zn1 0.03244(12) 0.02403(11) 0.03009(12) 0.000 0.01608(9) 0.000
N3 0.0306(5) 0.0268(4) 0.0264(4) 0.0001(3) 0.0142(4) 0.0012(4)
N1 0.0344(5) 0.0265(5) 0.0317(5) -0.0009(4) 0.0166(4) 0.0010(4)
N2 0.0318(5) 0.0272(5) 0.0306(5) 0.0016(4) 0.0152(4) 0.0005(4)
C25 0.0328(6) 0.0274(5) 0.0273(5) -0.0011(4) 0.0150(5) 0.0004(4)
C11 0.0417(6) 0.0274(5) 0.0283(5) 0.0007(4) 0.0151(5) -0.0004(5)
C32 0.0366(6) 0.0260(5) 0.0279(5) 0.0003(4) 0.0172(5) -0.0006(4)
C1 0.0377(6) 0.0240(5) 0.0289(5) 0.0019(4) 0.0168(5) 0.0007(4)
C19 0.0308(6) 0.0329(6) 0.0288(5) -0.0025(4) 0.0121(5) 0.0012(4)
C2 0.0342(6) 0.0273(5) 0.0280(5) 0.0026(4) 0.0142(5) -0.0006(4)
C3 0.0384(6) 0.0311(6) 0.0288(5) 0.0020(4) 0.0135(5) -0.0021(5)
C20 0.0325(6) 0.0339(6) 0.0339(6) -0.0014(5) 0.0130(5) 0.0012(5)
C12 0.0436(7) 0.0299(6) 0.0281(5) 0.0021(4) 0.0150(5) -0.0020(5)
C4 0.0380(6) 0.0402(7) 0.0352(6) 0.0018(5) 0.0148(5) -0.0025(5)
C33 0.0386(6) 0.0364(6) 0.0327(6) 0.0033(5) 0.0185(5) 0.0040(5)
C37 0.0402(6) 0.0335(6) 0.0300(6) 0.0016(5) 0.0157(5) 0.0031(5)
C10 0.0484(7) 0.0311(6) 0.0325(6) -0.0011(5) 0.0189(5) 0.0025(5)
C57 0.0326(6) 0.0398(7) 0.0376(6) 0.0017(5) 0.0149(5) -0.0010(5)
C38 0.0408(7) 0.0370(6) 0.0370(6) -0.0029(5) 0.0207(5) -0.0002(5)
C34 0.0477(7) 0.0427(7) 0.0451(7) 0.0031(6) 0.0306(6) 0.0059(6)
C13 0.0347(6) 0.0312(6) 0.0375(6) -0.0083(5) 0.0163(5) 0.0004(5)
C26 0.0535(7) 0.0272(6) 0.0421(7) -0.0024(5) 0.0298(6) -0.0018(5)
C43 0.0430(7) 0.0418(7) 0.0405(7) -0.0004(5) 0.0215(6) 0.0000(5)
C44 0.0412(7) 0.0417(7) 0.0309(6) 0.0015(5) 0.0158(5) -0.0014(5)
C35 0.0647(9) 0.0401(7) 0.0391(7) 0.0048(5) 0.0347(7) 0.0065(6)
C49 0.0442(7) 0.0434(7) 0.0392(7) -0.0009(5) 0.0197(6) -0.0005(6)
C58 0.0398(6) 0.0378(6) 0.0380(6) 0.0041(5) 0.0169(5) 0.0012(5)
C42 0.0458(7) 0.0439(7) 0.0495(8) -0.0087(6) 0.0268(6) -0.0066(6)
C7 0.0494(7) 0.0365(6) 0.0302(6) -0.0018(5) 0.0142(5) -0.0052(5)
C36 0.0574(8) 0.0388(7) 0.0294(6) 0.0045(5) 0.0188(6) 0.0051(6)
C21 0.0407(7) 0.0357(6) 0.0455(7) -0.0042(5) 0.0161(6) 0.0054(5)
C50 0.0401(7) 0.0402(7) 0.0392(6) 0.0018(5) 0.0189(5) -0.0052(5)
C9 0.0594(8) 0.0357(7) 0.0362(6) -0.0053(5) 0.0222(6) 0.0024(6)
C51 0.0445(7) 0.0359(7) 0.0433(7) -0.0054(5) 0.0161(6) 0.0067(5)
C41 0.0383(7) 0.0478(8) 0.0470(7) -0.0147(6) 0.0189(6) -0.0009(6)
C45 0.0411(7) 0.0438(7) 0.0367(6) 0.0005(5) 0.0170(5) -0.0004(5)
C27 0.0727(10) 0.0330(7) 0.0518(8) -0.0069(6) 0.0428(8) -0.0053(6)
C24 0.0383(6) 0.0382(6) 0.0410(7) -0.0004(5) 0.0206(5) -0.0013(5)
C39 0.0444(7) 0.0389(7) 0.0405(7) -0.0012(5) 0.0208(6) -0.0004(5)
C40 0.0445(7) 0.0430(7) 0.0412(7) -0.0043(6) 0.0157(6) 0.0055(6)
C5 0.0379(7) 0.0521(8) 0.0363(6) 0.0003(6) 0.0105(5) -0.0072(6)
C6 0.0497(8) 0.0460(8) 0.0328(6) -0.0044(5) 0.0108(6) -0.0107(6)
C59 0.0438(7) 0.0437(7) 0.0376(6) 0.0021(5) 0.0187(6) 0.0014(6)
C52 0.0528(8) 0.0505(8) 0.0414(7) 0.0042(6) 0.0233(6) 0.0046(6)
C22 0.0379(7) 0.0480(8) 0.0529(8) -0.0087(6) 0.0218(6) 0.0055(6)
C60 0.0466(7) 0.0424(7) 0.0455(7) -0.0059(6) 0.0209(6) -0.0013(6)
C62 0.0456(7) 0.0420(7) 0.0455(7) 0.0003(6) 0.0249(6) -0.0058(6)
C53 0.0594(9) 0.0598(9) 0.0405(7) 0.0015(7) 0.0256(7) -0.0021(7)
C61 0.0517(8) 0.0377(7) 0.0540(8) -0.0014(6) 0.0256(7) -0.0074(6)
C46 0.0427(7) 0.0530(8) 0.0401(7) -0.0018(6) 0.0181(6) -0.0068(6)
C8 0.0617(9) 0.0383(7) 0.0329(6) -0.0081(5) 0.0176(6) -0.0053(6)
C14 0.0499(8) 0.0435(7) 0.0532(8) -0.0096(6) 0.0321(7) -0.0027(6)
C47 0.0521(8) 0.0441(7) 0.0356(7) -0.0021(5) 0.0149(6) -0.0100(6)
C23 0.0385(7) 0.0522(8) 0.0488(8) -0.0055(6) 0.0257(6) -0.0036(6)
C56 0.0418(7) 0.0440(7) 0.0442(7) 0.0027(6) 0.0191(6) -0.0036(6)
C31 0.0680(13) 0.0286(9) 0.0508(11) 0.000 0.0398(10) 0.000
C48 0.0537(8) 0.0398(7) 0.0371(7) -0.0029(5) 0.0174(6) -0.0004(6)
C54 0.0578(9) 0.0546(9) 0.0383(7) 0.0087(6) 0.0175(7) -0.0092(7)
C28 0.1002(13) 0.0361(8) 0.0735(11) -0.0149(7) 0.0629(11) -0.0074(8)
C55 0.0475(8) 0.0473(8) 0.0480(8) 0.0090(6) 0.0136(6) -0.0013(6)
C17 0.0518(9) 0.0502(9) 0.0611(10) -0.0108(7) 0.0141(7) 0.0185(7)
C15 0.0537(9) 0.0674(11) 0.0741(11) -0.0274(9) 0.0424(9) -0.0083(8)
C30 0.0968(18) 0.0277(9) 0.0760(15) 0.000 0.0614(15) 0.000
C16 0.0426(8) 0.0693(11) 0.0776(12) -0.0280(9) 0.0226(8) 0.0113(7)
C29 0.1175(16) 0.0273(7) 0.0916(13) -0.0076(7) 0.0759(13) -0.0039(8)
B1 0.0393(7) 0.0388(7) 0.0364(7) 0.0021(6) 0.0188(6) 0.0005(6)

loop_
_atom_type_symbol
_atom_type_description
_atom_type_scat_dispersion_real
_atom_type_scat_dispersion_imag
_atom_type_scat_source
C C 0.0181 0.0091 'International Tables Vol C Tables 4.2.6.8 and 6.1.1.4'
H H 0.0000 0.0000 'International Tables Vol C Tables 4.2.6.8 and 6.1.1.4'
B B 0.0090 0.0039 'International Tables Vol C Tables 4.2.6.8 and 6.1.1.4'
Cl Cl 0.3639 0.7018 'International Tables Vol C Tables 4.2.6.8 and 6.1.1.4'
N N 0.0311 0.0180 'International Tables Vol C Tables 4.2.6.8 and 6.1.1.4'
Zn Zn -1.5491 0.6778 'International Tables Vol C Tables 4.2.6.8 and 6.1.1.4'

loop_
_exptl_crystal_face_index_h
_exptl_crystal_face_index_k
_exptl_crystal_face_index_l
_exptl_crystal_face_perp_dist
-10 7 10 0.0756
-16 3 11 0.0692
-12 -6 10 0.0899
-9 8 3 0.0632
12 -2 7 0.0811
-15 0 -3 0.0729
17 2 -1 0.0726
11 -6 -12 0.0538
13 -6 -10 0.0511
13 -5 -11 0.0501
14 5 -11 0.0804
13 -5 -13 0.0532
1 7 9 0.1189
-17 -1 3 0.0655
-14 -2 -3 0.0709
-13 5 13 0.0751
-9 5 -6 0.1073
7 -5 9 0.0811
14 -4 2 0.0703
-17 2 3 0.0575
-6 -5 16 0.1053
-1 -7 11 0.0970

loop_
_geom_angle_atom_site_label_1
_geom_angle_atom_site_label_2
_geom_angle_atom_site_label_3
_geom_angle
_geom_angle_site_symmetry_1
_geom_angle_site_symmetry_3
_geom_angle_publ_flag
N3 Zn1 N3 78.45(5) 2_656 . ?
N3 Zn1 N1 173.23(4) 2_656 2_656 ?
N3 Zn1 N1 96.13(4) 2_656 . ?
N3 Zn1 N1 96.12(4) . 2_656 ?
N3 Zn1 N1 173.23(4) . . ?
N3 Zn1 N2 98.80(4) . . ?
N3 Zn1 N2 93.91(4) . 2_656 ?
N3 Zn1 N2 98.80(4) 2_656 2_656 ?
N3 Zn1 N2 93.90(4) 2_656 . ?
N1 Zn1 N1 89.56(5) . 2_656 ?
N1 Zn1 N2 90.91(4) . 2_656 ?
N1 Zn1 N2 77.39(4) 2_656 2_656 ?
N1 Zn1 N2 77.39(4) . . ?
N1 Zn1 N2 90.91(4) 2_656 . ?
N2 Zn1 N2 163.60(5) . 2_656 ?
C25 N3 Zn1 112.64(7) . . ?
C25 N3 C32 120.12(9) . . ?
C32 N3 Zn1 127.24(7) . . ?
C1 N1 Zn1 112.74(8) . . ?
C1 N1 C13 118.34(10) . . ?
C13 N1 Zn1 128.75(8) . . ?
C19 N2 Zn1 124.27(7) . . ?
C2 N2 Zn1 112.72(8) . . ?
C2 N2 C19 122.37(10) . . ?
N3 C25 C25 118.14(6) . 2_656 ?
N3 C25 C26 134.86(10) . . ?
C26 C25 C25 107.00(6) . 2_656 ?
C12 C11 C1 105.77(10) . . ?
C10 C11 C1 134.34(12) . . ?
C10 C11 C12 119.87(11) . . ?
C33 C32 N3 119.96(10) . . ?
C37 C32 N3 118.81(10) . . ?
C37 C32 C33 121.21(11) . . ?
N1 C1 C11 133.70(11) . . ?
N1 C1 C2 119.00(10) . . ?
C11 C1 C2 107.30(10) . . ?
C20 C19 N2 117.60(11) . . ?
C24 C19 N2 121.85(11) . . ?
C24 C19 C20 120.45(11) . . ?
N2 C2 C1 117.14(10) . . ?
N2 C2 C3 136.12(11) . . ?
C3 C2 C1 106.66(10) . . ?
C12 C3 C2 105.77(10) . . ?
C4 C3 C2 135.08(12) . . ?
C4 C3 C12 119.11(12) . . ?
C19 C20 H20 120.2 . . ?
C21 C20 C19 119.53(12) . . ?
C21 C20 H20 120.2 . . ?
C11 C12 C3 114.44(11) . . ?
C7 C12 C11 122.50(12) . . ?
C7 C12 C3 123.05(12) . . ?
C3 C4 H4 120.8 . . ?
C3 C4 C5 118.47(13) . . ?
C5 C4 H4 120.8 . . ?
C32 C33 H33 120.7 . . ?
C32 C33 C34 118.70(12) . . ?
C34 C33 H33 120.7 . . ?
C32 C37 H37 120.3 . . ?
C32 C37 C36 119.42(12) . . ?
C36 C37 H37 120.3 . . ?
C11 C10 H10 120.9 . . ?
C11 C10 C9 118.11(13) . . ?
C9 C10 H10 120.9 . . ?
C58 C57 C62 114.83(12) . . ?
C58 C57 B1 124.59(12) . . ?
C62 C57 B1 120.26(11) . . ?
C43 C38 B1 121.89(12) . . ?
C39 C38 C43 115.40(12) . . ?
C39 C38 B1 122.24(11) . . ?
C33 C34 H34 119.8 . . ?
C35 C34 C33 120.46(12) . . ?
C35 C34 H34 119.8 . . ?
C51 C13 N1 118.91(11) . . ?
C51 C13 C14 120.93(12) . . ?
C14 C13 N1 120.16(12) . . ?
C27 C26 C25 134.61(12) . . ?
C27 C26 C31 119.70(12) . . ?
C31 C26 C25 105.68(11) . . ?
C38 C43 H43 118.6 . . ?
C42 C43 C38 122.71(13) . . ?
C42 C43 H43 118.6 . . ?
C49 C44 B1 122.73(11) . . ?
C45 C44 C49 115.04(12) . . ?
C45 C44 B1 121.85(12) . . ?
C34 C35 H35 119.7 . . ?
C36 C35 C34 120.52(12) . . ?
C36 C35 H35 119.7 . . ?
C44 C49 H49 118.7 . . ?
C48 C49 C44 122.62(13) . . ?
C48 C49 H49 118.7 . . ?
C57 C58 H58 118.7 . . ?
C59 C58 C57 122.60(13) . . ?
C59 C58 H58 118.7 . . ?
C43 C42 H42 120.0 . . ?
C41 C42 C43 120.03(13) . . ?
C41 C42 H42 120.0 . . ?
C12 C7 C6 116.13(12) . . ?
C12 C7 C8 116.13(13) . . ?
C6 C7 C8 127.72(13) . . ?
C37 C36 H36 120.2 . . ?
C35 C36 C37 119.69(12) . . ?
C35 C36 H36 120.2 . . ?
C20 C21 H21 120.0 . . ?
C22 C21 C20 120.04(13) . . ?
C22 C21 H21 120.0 . . ?
C52 C50 B1 120.02(12) . . ?
C56 C50 C52 114.89(13) . . ?
C56 C50 B1 124.98(12) . . ?
C10 C9 H9 119.0 . . ?
C8 C9 C10 122.03(13) . . ?
C8 C9 H9 119.0 . . ?
C13 C51 H51 120.2 . . ?
C13 C51 C17 119.53(15) . . ?
C17 C51 H51 120.2 . . ?
C42 C41 H41 120.5 . . ?
C42 C41 C40 119.09(13) . . ?
C40 C41 H41 120.5 . . ?
C44 C45 H45 118.6 . . ?
C46 C45 C44 122.76(13) . . ?
C46 C45 H45 118.6 . . ?
C26 C27 H27 121.0 . . ?
C26 C27 C28 117.93(13) . . ?
C28 C27 H27 121.0 . . ?
C19 C24 H24 120.3 . . ?
C19 C24 C23 119.39(12) . . ?
C23 C24 H24 120.3 . . ?
C38 C39 H39 118.7 . . ?
C40 C39 C38 122.67(13) . . ?
C40 C39 H39 118.7 . . ?
C41 C40 H40 119.9 . . ?
C39 C40 C41 120.11(14) . . ?
C39 C40 H40 119.9 . . ?
C4 C5 H5 118.9 . . ?
C6 C5 C4 122.19(13) . . ?
C6 C5 H5 118.9 . . ?
C7 C6 H6 119.5 . . ?
C5 C6 C7 121.05(13) . . ?
C5 C6 H6 119.5 . . ?
C58 C59 H59 119.7 . . ?
C60 C59 C58 120.56(13) . . ?
C60 C59 H59 119.7 . . ?
C50 C52 H52 118.4 . . ?
C53 C52 C50 123.11(15) . . ?
C53 C52 H52 118.4 . . ?
C21 C22 H22 119.8 . . ?
C23 C22 C21 120.47(12) . . ?
C23 C22 H22 119.8 . . ?
C59 C60 H60 120.6 . . ?
C59 C60 C61 118.80(13) . . ?
C61 C60 H60 120.6 . . ?
C57 C62 H62 118.4 . . ?
C61 C62 C57 123.12(13) . . ?
C61 C62 H62 118.4 . . ?
C52 C53 H53 119.9 . . ?
C54 C53 C52 120.15(15) . . ?
C54 C53 H53 119.9 . . ?
C60 C61 C62 120.04(13) . . ?
C60 C61 H61 120.0 . . ?
C62 C61 H61 120.0 . . ?
C45 C46 H46 119.8 . . ?
C47 C46 C45 120.49(13) . . ?
C47 C46 H46 119.8 . . ?
C7 C8 H8 119.3 . . ?
C9 C8 C7 121.34(12) . . ?
C9 C8 H8 119.3 . . ?
C13 C14 H14 120.8 . . ?
C13 C14 C15 118.35(15) . . ?
C15 C14 H14 120.8 . . ?
C46 C47 H47 120.8 . . ?
C48 C47 C46 118.47(13) . . ?
C48 C47 H47 120.8 . . ?
C24 C23 H23 119.9 . . ?
C22 C23 C24 120.12(13) . . ?
C22 C23 H23 119.9 . . ?
C50 C56 H56 118.5 . . ?
C55 C56 C50 122.92(14) . . ?
C55 C56 H56 118.5 . . ?
C26 C31 C26 114.58(16) 2_656 . ?
C30 C31 C26 122.71(8) . 2_656 ?
C30 C31 C26 122.71(8) . . ?
C49 C48 H48 119.7 . . ?
C47 C48 C49 120.62(14) . . ?
C47 C48 H48 119.7 . . ?
C53 C54 H54 120.6 . . ?
C53 C54 C55 118.81(14) . . ?
C55 C54 H54 120.6 . . ?
C27 C28 H28 118.8 . . ?
C29 C28 C27 122.42(14) . . ?
C29 C28 H28 118.8 . . ?
C56 C55 H55 120.0 . . ?
C54 C55 C56 120.08(15) . . ?
C54 C55 H55 120.0 . . ?
C51 C17 H17 119.9 . . ?
C16 C17 C51 120.16(16) . . ?
C16 C17 H17 119.9 . . ?
C14 C15 H15 119.5 . . ?
C16 C15 C14 120.92(16) . . ?
C16 C15 H15 119.5 . . ?
C31 C30 C29 115.97(10) . 2_656 ?
C31 C30 C29 115.97(10) . . ?
C29 C30 C29 128.1(2) 2_656 . ?
C17 C16 C15 120.03(14) . . ?
C17 C16 H16 120.0 . . ?
C15 C16 H16 120.0 . . ?
C28 C29 C30 121.23(15) . . ?
C28 C29 H29 119.4 . . ?
C30 C29 H29 119.4 . . ?
C57 B1 C38 102.96(10) . . ?
C57 B1 C50 112.36(11) . . ?
C38 B1 C50 110.84(10) . . ?
C44 B1 C57 113.80(10) . . ?
C44 B1 C38 113.01(11) . . ?
C44 B1 C50 104.13(10) . . ?

loop_
_geom_bond_atom_site_label_1
_geom_bond_atom_site_label_2
_geom_bond_distance
_geom_bond_site_symmetry_2
_geom_bond_publ_flag
Zn1 N3 2.1525(9) 2_656 ?
Zn1 N3 2.1526(9) . ?
Zn1 N1 2.1744(9) . ?
Zn1 N1 2.1745(9) 2_656 ?
Zn1 N2 2.1923(10) . ?
Zn1 N2 2.1924(10) 2_656 ?
N3 C25 1.2742(15) . ?
N3 C32 1.4364(14) . ?
N1 C1 1.2790(16) . ?
N1 C13 1.4340(15) . ?
N2 C19 1.4321(15) . ?
N2 C2 1.2832(15) . ?
C25 C25 1.521(2) 2_656 ?
C25 C26 1.4660(16) . ?
C11 C1 1.4645(16) . ?
C11 C12 1.4131(18) . ?
C11 C10 1.3823(17) . ?
C32 C33 1.3886(17) . ?
C32 C37 1.3876(17) . ?
C1 C2 1.5222(16) . ?
C19 C20 1.3929(17) . ?
C19 C24 1.3843(17) . ?
C2 C3 1.4703(17) . ?
C3 C12 1.4177(17) . ?
C3 C4 1.3799(18) . ?
C20 H20 0.9500 . ?
C20 C21 1.3878(17) . ?
C12 C7 1.4081(17) . ?
C4 H4 0.9500 . ?
C4 C5 1.4170(19) . ?
C33 H33 0.9500 . ?
C33 C34 1.3912(17) . ?
C37 H37 0.9500 . ?
C37 C36 1.3940(17) . ?
C10 H10 0.9500 . ?
C10 C9 1.4127(18) . ?
C57 C58 1.4034(18) . ?
C57 C62 1.4062(19) . ?
C57 B1 1.644(2) . ?
C38 C43 1.4058(18) . ?
C38 C39 1.4011(19) . ?
C38 B1 1.647(2) . ?
C34 H34 0.9500 . ?
C34 C35 1.385(2) . ?
C13 C51 1.3875(19) . ?
C13 C14 1.3884(19) . ?
C26 C27 1.3787(17) . ?
C26 C31 1.4136(15) . ?
C43 H43 0.9500 . ?
C43 C42 1.389(2) . ?
C44 C49 1.4042(19) . ?
C44 C45 1.4024(18) . ?
C44 B1 1.639(2) . ?
C35 H35 0.9500 . ?
C35 C36 1.382(2) . ?
C49 H49 0.9500 . ?
C49 C48 1.392(2) . ?
C58 H58 0.9500 . ?
C58 C59 1.3886(19) . ?
C42 H42 0.9500 . ?
C42 C41 1.382(2) . ?
C7 C6 1.416(2) . ?
C7 C8 1.416(2) . ?
C36 H36 0.9500 . ?
C21 H21 0.9500 . ?
C21 C22 1.383(2) . ?
C50 C52 1.399(2) . ?
C50 C56 1.396(2) . ?
C50 B1 1.6526(19) . ?
C9 H9 0.9500 . ?
C9 C8 1.372(2) . ?
C51 H51 0.9500 . ?
C51 C17 1.390(2) . ?
C41 H41 0.9500 . ?
C41 C40 1.392(2) . ?
C45 H45 0.9500 . ?
C45 C46 1.389(2) . ?
C27 H27 0.9500 . ?
C27 C28 1.415(2) . ?
C24 H24 0.9500 . ?
C24 C23 1.3968(19) . ?
C39 H39 0.9500 . ?
C39 C40 1.386(2) . ?
C40 H40 0.9500 . ?
C5 H5 0.9500 . ?
C5 C6 1.372(2) . ?
C6 H6 0.9500 . ?
C59 H59 0.9500 . ?
C59 C60 1.383(2) . ?
C52 H52 0.9500 . ?
C52 C53 1.389(2) . ?
C22 H22 0.9500 . ?
C22 C23 1.376(2) . ?
C60 H60 0.9500 . ?
C60 C61 1.384(2) . ?
C62 H62 0.9500 . ?
C62 C61 1.387(2) . ?
C53 H53 0.9500 . ?
C53 C54 1.378(2) . ?
C61 H61 0.9500 . ?
C46 H46 0.9500 . ?
C46 C47 1.387(2) . ?
C8 H8 0.9500 . ?
C14 H14 0.9500 . ?
C14 C15 1.391(2) . ?
C47 H47 0.9500 . ?
C47 C48 1.380(2) . ?
C23 H23 0.9500 . ?
C56 H56 0.9500 . ?
C56 C55 1.393(2) . ?
C31 C30 1.407(3) . ?
C48 H48 0.9500 . ?
C54 H54 0.9500 . ?
C54 C55 1.385(2) . ?
C28 H28 0.9500 . ?
C28 C29 1.365(2) . ?
C55 H55 0.9500 . ?
C17 H17 0.9500 . ?
C17 C16 1.372(3) . ?
C15 H15 0.9500 . ?
C15 C16 1.385(3) . ?
C30 C29 1.4161(19) 2_656 ?
C30 C29 1.4162(18) . ?
C16 H16 0.9500 . ?
C29 H29 0.9500 . ?

loop_
_geom_torsion_atom_site_label_1
_geom_torsion_atom_site_label_2
_geom_torsion_atom_site_label_3
_geom_torsion_atom_site_label_4
_geom_torsion
_geom_torsion_site_symmetry_1
_geom_torsion_site_symmetry_2
_geom_torsion_site_symmetry_3
_geom_torsion_site_symmetry_4
_geom_torsion_publ_flag
Zn1 N3 C25 C25 0.59(16) . . . 2_656 ?
Zn1 N3 C25 C26 -178.35(12) . . . . ?
Zn1 N3 C32 C33 -107.63(11) . . . . ?
Zn1 N3 C32 C37 70.49(13) . . . . ?
Zn1 N1 C1 C11 -176.72(11) . . . . ?
Zn1 N1 C1 C2 2.85(13) . . . . ?
Zn1 N1 C13 C51 84.25(13) . . . . ?
Zn1 N1 C13 C14 -95.67(13) . . . . ?
Zn1 N2 C19 C20 68.73(13) . . . . ?
Zn1 N2 C19 C24 -107.58(12) . . . . ?
Zn1 N2 C2 C1 -10.49(12) . . . . ?
Zn1 N2 C2 C3 173.15(11) . . . . ?
N3 Zn1 N3 C25 -0.23(6) 2_656 . . . ?
N3 Zn1 N3 C32 179.44(11) 2_656 . . . ?
N3 Zn1 N1 C1 -98.75(8) 2_656 . . . ?
N3 Zn1 N1 C13 86.20(10) 2_656 . . . ?
N3 Zn1 N2 C19 -5.63(9) . . . . ?
N3 Zn1 N2 C19 -84.54(9) 2_656 . . . ?
N3 Zn1 N2 C2 -176.61(8) . . . . ?
N3 Zn1 N2 C2 104.49(8) 2_656 . . . ?
N3 C25 C26 C27 2.1(3) . . . . ?
N3 C25 C26 C31 -179.05(12) . . . . ?
N3 C32 C33 C34 179.33(11) . . . . ?
N3 C32 C37 C36 -179.44(11) . . . . ?
N1 Zn1 N3 C25 175.68(8) 2_656 . . . ?
N1 Zn1 N3 C32 -4.66(9) 2_656 . . . ?
N1 Zn1 N1 C1 84.92(8) 2_656 . . . ?
N1 Zn1 N1 C13 -90.13(10) 2_656 . . . ?
N1 Zn1 N2 C19 -179.95(9) . . . . ?
N1 Zn1 N2 C19 90.70(9) 2_656 . . . ?
N1 Zn1 N2 C2 -80.27(8) 2_656 . . . ?
N1 Zn1 N2 C2 9.08(8) . . . . ?
N1 C1 C2 N2 5.46(16) . . . . ?
N1 C1 C2 C3 -177.17(10) . . . . ?
N1 C13 C51 C17 177.30(12) . . . . ?
N1 C13 C14 C15 -178.06(13) . . . . ?
N2 Zn1 N3 C25 97.96(8) 2_656 . . . ?
N2 Zn1 N3 C25 -92.45(8) . . . . ?
N2 Zn1 N3 C32 -82.37(9) 2_656 . . . ?
N2 Zn1 N3 C32 87.22(9) . . . . ?
N2 Zn1 N1 C1 -6.11(8) . . . . ?
N2 Zn1 N1 C1 162.30(8) 2_656 . . . ?
N2 Zn1 N1 C13 178.84(10) . . . . ?
N2 Zn1 N1 C13 -12.75(10) 2_656 . . . ?
N2 Zn1 N2 C19 134.70(9) 2_656 . . . ?
N2 Zn1 N2 C2 -36.28(8) 2_656 . . . ?
N2 C19 C20 C21 -177.65(11) . . . . ?
N2 C19 C24 C23 177.58(12) . . . . ?
N2 C2 C3 C12 174.28(13) . . . . ?
N2 C2 C3 C4 -3.3(2) . . . . ?
C25 N3 C32 C33 72.01(15) . . . . ?
C25 N3 C32 C37 -109.87(13) . . . . ?
C25 C25 C26 C27 -176.94(17) 2_656 . . . ?
C25 C25 C26 C31 1.92(15) 2_656 . . . ?
C25 C26 C27 C28 178.52(16) . . . . ?
C25 C26 C31 C26 -0.76(6) . . . 2_656 ?
C25 C26 C31 C30 179.24(6) . . . . ?
C11 C1 C2 N2 -174.87(10) . . . . ?
C11 C1 C2 C3 2.50(12) . . . . ?
C11 C12 C7 C6 -179.78(12) . . . . ?
C11 C12 C7 C8 -1.20(18) . . . . ?
C11 C10 C9 C8 -0.4(2) . . . . ?
C32 N3 C25 C25 -179.10(12) . . . 2_656 ?
C32 N3 C25 C26 2.0(2) . . . . ?
C32 C33 C34 C35 -0.6(2) . . . . ?
C32 C37 C36 C35 0.8(2) . . . . ?
C1 N1 C13 C51 -90.56(14) . . . . ?
C1 N1 C13 C14 89.52(15) . . . . ?
C1 C11 C12 C3 0.17(14) . . . . ?
C1 C11 C12 C7 179.30(11) . . . . ?
C1 C11 C10 C9 -177.91(12) . . . . ?
C1 C2 C3 C12 -2.33(12) . . . . ?
C1 C2 C3 C4 -179.92(13) . . . . ?
C19 N2 C2 C1 178.34(10) . . . . ?
C19 N2 C2 C3 2.0(2) . . . . ?
C19 C20 C21 C22 0.5(2) . . . . ?
C19 C24 C23 C22 -0.7(2) . . . . ?
C2 N2 C19 C20 -121.14(12) . . . . ?
C2 N2 C19 C24 62.55(16) . . . . ?
C2 C3 C12 C11 1.41(14) . . . . ?
C2 C3 C12 C7 -177.70(11) . . . . ?
C2 C3 C4 C5 177.48(13) . . . . ?
C3 C12 C7 C6 -0.74(18) . . . . ?
C3 C12 C7 C8 177.84(12) . . . . ?
C3 C4 C5 C6 -0.2(2) . . . . ?
C20 C19 C24 C23 1.37(19) . . . . ?
C20 C21 C22 C23 0.2(2) . . . . ?
C12 C11 C1 N1 177.96(12) . . . . ?
C12 C11 C1 C2 -1.65(12) . . . . ?
C12 C11 C10 C9 -0.08(18) . . . . ?
C12 C3 C4 C5 0.14(18) . . . . ?
C12 C7 C6 C5 0.7(2) . . . . ?
C12 C7 C8 C9 0.7(2) . . . . ?
C4 C3 C12 C11 179.46(11) . . . . ?
C4 C3 C12 C7 0.35(18) . . . . ?
C4 C5 C6 C7 -0.2(2) . . . . ?
C33 C32 C37 C36 -1.34(19) . . . . ?
C33 C34 C35 C36 0.1(2) . . . . ?
C37 C32 C33 C34 1.25(19) . . . . ?
C10 C11 C1 N1 -4.0(2) . . . . ?
C10 C11 C1 C2 176.40(13) . . . . ?
C10 C11 C12 C3 -178.22(11) . . . . ?
C10 C11 C12 C7 0.90(18) . . . . ?
C10 C9 C8 C7 0.1(2) . . . . ?
C57 C58 C59 C60 1.3(2) . . . . ?
C57 C62 C61 C60 -0.3(2) . . . . ?
C38 C43 C42 C41 -0.6(2) . . . . ?
C38 C39 C40 C41 -0.5(2) . . . . ?
C34 C35 C36 C37 -0.2(2) . . . . ?
C13 N1 C1 C11 -1.10(19) . . . . ?
C13 N1 C1 C2 178.47(10) . . . . ?
C13 C51 C17 C16 1.0(2) . . . . ?
C13 C14 C15 C16 0.5(2) . . . . ?
C26 C27 C28 C29 1.1(3) . . . . ?
C26 C31 C30 C29 2.58(13) 2_656 . . 2_656 ?
C26 C31 C30 C29 -177.42(13) 2_656 . . . ?
C26 C31 C30 C29 -177.42(13) . . . 2_656 ?
C26 C31 C30 C29 2.58(13) . . . . ?
C43 C38 C39 C40 0.66(19) . . . . ?
C43 C38 B1 C57 88.48(14) . . . . ?
C43 C38 B1 C44 -148.32(12) . . . . ?
C43 C38 B1 C50 -31.88(17) . . . . ?
C43 C42 C41 C40 0.7(2) . . . . ?
C44 C49 C48 C47 0.3(2) . . . . ?
C44 C45 C46 C47 0.1(2) . . . . ?
C49 C44 C45 C46 -0.11(19) . . . . ?
C49 C44 B1 C57 147.61(12) . . . . ?
C49 C44 B1 C38 30.64(17) . . . . ?
C49 C44 B1 C50 -89.72(14) . . . . ?
C58 C57 C62 C61 1.8(2) . . . . ?
C58 C57 B1 C38 98.46(14) . . . . ?
C58 C57 B1 C44 -24.21(18) . . . . ?
C58 C57 B1 C50 -142.24(13) . . . . ?
C58 C59 C60 C61 0.4(2) . . . . ?
C42 C41 C40 C39 -0.2(2) . . . . ?
C21 C22 C23 C24 -0.1(2) . . . . ?
C50 C52 C53 C54 0.5(2) . . . . ?
C50 C56 C55 C54 -0.7(2) . . . . ?
C51 C13 C14 C15 2.0(2) . . . . ?
C51 C17 C16 C15 1.6(3) . . . . ?
C45 C44 C49 C48 -0.11(19) . . . . ?
C45 C44 B1 C57 -39.84(17) . . . . ?
C45 C44 B1 C38 -156.82(12) . . . . ?
C45 C44 B1 C50 82.83(14) . . . . ?
C45 C46 C47 C48 0.0(2) . . . . ?
C27 C26 C31 C26 178.31(16) . . . 2_656 ?
C27 C26 C31 C30 -1.70(16) . . . . ?
C27 C28 C29 C30 -0.2(3) . . . . ?
C24 C19 C20 C21 -1.28(18) . . . . ?
C39 C38 C43 C42 -0.11(19) . . . . ?
C39 C38 B1 C57 -83.20(14) . . . . ?
C39 C38 B1 C44 40.00(17) . . . . ?
C39 C38 B1 C50 156.44(12) . . . . ?
C6 C7 C8 C9 179.11(14) . . . . ?
C59 C60 C61 C62 -0.8(2) . . . . ?
C52 C50 C56 C55 2.0(2) . . . . ?
C52 C50 B1 C57 -163.87(12) . . . . ?
C52 C50 B1 C38 -49.28(17) . . . . ?
C52 C50 B1 C44 72.53(15) . . . . ?
C52 C53 C54 C55 1.0(2) . . . . ?
C62 C57 C58 C59 -2.30(19) . . . . ?
C62 C57 B1 C38 -74.80(15) . . . . ?
C62 C57 B1 C44 162.53(12) . . . . ?
C62 C57 B1 C50 44.50(17) . . . . ?
C53 C54 C55 C56 -0.9(2) . . . . ?
C46 C47 C48 C49 -0.3(2) . . . . ?
C8 C7 C6 C5 -177.72(14) . . . . ?
C14 C13 C51 C17 -2.8(2) . . . . ?
C14 C15 C16 C17 -2.3(3) . . . . ?
C56 C50 C52 C53 -1.9(2) . . . . ?
C56 C50 B1 C57 20.30(18) . . . . ?
C56 C50 B1 C38 134.89(13) . . . . ?
C56 C50 B1 C44 -103.31(15) . . . . ?
C31 C26 C27 C28 -0.2(2) . . . . ?
C31 C30 C29 C28 -1.6(2) . . . . ?
C29 C30 C29 C28 178.4(2) 2_656 . . . ?
B1 C57 C58 C59 -175.89(12) . . . . ?
B1 C57 C62 C61 175.72(13) . . . . ?
B1 C38 C43 C42 -172.32(12) . . . . ?
B1 C38 C39 C40 172.84(12) . . . . ?
B1 C44 C49 C48 172.91(13) . . . . ?
B1 C44 C45 C46 -173.18(12) . . . . ?
B1 C50 C52 C53 -178.18(14) . . . . ?
B1 C50 C56 C55 178.04(13) . . . . ?

loop_
_exptl_oxdiff_crystal_face_indexfrac_h
_exptl_oxdiff_crystal_face_indexfrac_k
_exptl_oxdiff_crystal_face_indexfrac_l
_exptl_oxdiff_crystal_face_x
_exptl_oxdiff_crystal_face_y
_exptl_oxdiff_crystal_face_z
-10.0000 7.0000 9.9999 0.0699 -0.2622 -0.9882
-16.0000 3.0000 11.0000 -0.1245 0.2757 -0.9335
-12.0000 -6.0000 10.0002 0.0294 0.9795 -0.1649
-9.0000 8.0000 2.9999 -0.2623 -0.4562 -0.9028
12.0000 -2.0000 6.9999 0.9033 -0.0649 0.4211
-15.0000 -0.0000 -2.9999 -0.8144 0.3716 -0.4538
17.0000 2.0000 -1.0002 0.6819 -0.6514 0.4529
11.0000 -6.0000 -12.0000 -0.1362 0.1223 0.9878
13.0000 -6.0000 -10.0000 0.0575 0.0901 1.0208
13.0000 -5.0000 -11.0000 0.0007 -0.0121 0.9695
14.0000 5.0000 -11.0002 0.0084 -0.9528 0.3180
13.0000 -5.0000 -13.0000 -0.1056 -0.0337 1.0038
1.0000 7.0000 8.9998 0.4970 -0.5693 -0.6005
-17.0000 -1.0000 3.0001 -0.5791 0.5817 -0.5558
-14.0000 -2.0000 -2.9998 -0.7636 0.5274 -0.2831
-13.0000 5.0000 13.0000 0.1056 0.0337 -1.0038
-9.0000 5.0000 -6.0000 -0.7300 -0.2793 -0.5428
7.0000 -5.0000 9.0000 0.8022 0.3655 0.4238
14.0000 -4.0000 1.9999 0.7320 0.0100 0.7114
-17.0000 2.0000 3.0001 -0.5899 0.3076 -0.7613
-6.0000 -5.0000 16.0001 0.6068 0.7913 -0.1343
-1.0000 -7.0000 11.0001 0.5664 0.7854 0.2570

loop_
_smtbx_masks_void_nr
_smtbx_masks_void_average_x
_smtbx_masks_void_average_y
_smtbx_masks_void_average_z
_smtbx_masks_void_volume
_smtbx_masks_void_count_electrons
_smtbx_masks_void_content
1 0.250 0.250 0.000 494.7 135.4 '3 CH2Cl2'
2 0.250 0.750 0.500 494.7 135.4 '3 CH2Cl2'
3 0.750 0.250 0.500 494.7 135.4 '3 CH2Cl2'
4 0.750 0.750 0.000 494.7 135.4 '3 CH2Cl2'
